data_7711097
loop_
_publ_author_name
'Thangavel, Muthu Kumar'
'Harrowfield, Jack'
'Bailly, Corinne'
'Karmazin, Lydia'
'Stadler, Adrian-Mihail'

_publ_section_title
;
 Modulation of the structural information in shape-defined heterocyclic
 strands: the case of a (pyridine-hydrazone)2pyrazine ligand
;
_journal_name_full 'Dalton Transactions'
_journal_paper_doi 10.1039/D2DT01684B
_journal_year 2022
_chemical_formula_moiety 'C60 H56 F18 N24 O18 S6 Sm2, 2(F6 P), 6(C2 H3 N)'
_chemical_formula_sum 'C72 H74 F30 N30 O18 P2 S6 Sm2'
_chemical_formula_weight 2772.61
_space_group_crystal_system triclinic
_space_group_IT_number 2
_space_group_name_Hall '-P 1'
_space_group_name_H-M_alt 'P -1'
_atom_sites_solution_hydrogens mixed
_atom_sites_solution_primary direct
_atom_sites_solution_secondary difmap
_audit_creation_method SHELXL-2014/7
_audit_update_record
;
2022-05-11 deposited with the CCDC.	2022-08-22 downloaded from the CCDC.
;
_cell_angle_alpha 100.481(2)
_cell_angle_beta 96.634(2)
_cell_angle_gamma 91.020(2)
_cell_formula_units_Z 1
_cell_length_a 12.5735(5)
_cell_length_b 13.9962(6)
_cell_length_c 15.1959(6)
_cell_measurement_reflns_used 9479
_cell_measurement_temperature 120(2)
_cell_measurement_theta_max 66.58
_cell_measurement_theta_min 4.35
_cell_volume 2609.90(19)
_computing_cell_refinement 'Bruker SAINT'
_computing_data_collection 'Bruker APEX3'
_computing_data_reduction 'Bruker SAINT'
_computing_molecular_graphics 'Bruker SHELXTL'
_computing_publication_material 'Bruker SHELXTL'
_computing_structure_refinement 'SHELXL-2014/7 (Sheldrick, 2014)'
_computing_structure_solution 'SHELXT 2014/5 (Sheldrick, 2014)'
_diffrn_ambient_temperature 120(2)
_diffrn_measured_fraction_theta_full 0.992
_diffrn_measured_fraction_theta_max 0.992
_diffrn_measurement_device_type 'Bruker PHOTON-III CPAD'
_diffrn_measurement_method '\f and \w shuterless scans'
_diffrn_radiation_type CuK\a
_diffrn_radiation_wavelength 1.54178
_diffrn_reflns_av_R_equivalents 0.0633
_diffrn_reflns_av_unetI/netI 0.0348
_diffrn_reflns_Laue_measured_fraction_full 0.992
_diffrn_reflns_Laue_measured_fraction_max 0.992
_diffrn_reflns_limit_h_max 14
_diffrn_reflns_limit_h_min -14
_diffrn_reflns_limit_k_max 16
_diffrn_reflns_limit_k_min -15
_diffrn_reflns_limit_l_max 18
_diffrn_reflns_limit_l_min -18
_diffrn_reflns_number 78880
_diffrn_reflns_point_group_measured_fraction_full 0.992
_diffrn_reflns_point_group_measured_fraction_max 0.992
_diffrn_reflns_theta_full 66.699
_diffrn_reflns_theta_max 66.699
_diffrn_reflns_theta_min 3.214
_diffrn_source 'Cu-ImuS DIAMOND microfocus tube'
_exptl_absorpt_coefficient_mu 10.947
_exptl_absorpt_correction_T_max 0.7528
_exptl_absorpt_correction_T_min 0.4501
_exptl_absorpt_correction_type multi-scan
_exptl_absorpt_process_details sadabs
_exptl_crystal_colour orange
_exptl_crystal_density_diffrn 1.764
_exptl_crystal_description plate
_exptl_crystal_F_000 1380
_exptl_crystal_size_max 0.160
_exptl_crystal_size_mid 0.120
_exptl_crystal_size_min 0.060
_refine_diff_density_max 2.474
_refine_diff_density_min -0.888
_refine_diff_density_rms 0.112
_refine_ls_extinction_method none
_refine_ls_goodness_of_fit_ref 1.034
_refine_ls_hydrogen_treatment mixed
_refine_ls_matrix_type full
_refine_ls_number_parameters 761
_refine_ls_number_reflns 9172
_refine_ls_number_restraints 8
_refine_ls_restrained_S_all 1.038
_refine_ls_R_factor_all 0.0528
_refine_ls_R_factor_gt 0.0504
_refine_ls_shift/su_max 0.001
_refine_ls_shift/su_mean 0.000
_refine_ls_structure_factor_coef Fsqd
_refine_ls_weighting_details 'w=1/[\s^2^(Fo^2^)+(0.0587P)^2^+13.4782P] where P=(Fo^2^+2Fc^2^)/3'
_refine_ls_weighting_scheme calc
_refine_ls_wR_factor_gt 0.1240
_refine_ls_wR_factor_ref 0.1261
_reflns_Friedel_coverage 0.000
_reflns_number_gt 8788
_reflns_number_total 9172
_reflns_threshold_expression 'I > 2\s(I)'
_cod_data_source_file d2dt01684b1.cif
_cod_data_source_block Smcplx
_cod_database_code 7711097
_shelx_shelxl_version_number 2014/7
_shelx_space_group_comment
;
The symmetry employed for this shelxl refinement is uniquely defined
by the following loop, which should always be used as a source of
symmetry information in preference to the above space-group names.
They are only intended as comments.
;
_shelx_estimated_absorpt_t_min 0.273
_shelx_estimated_absorpt_t_max 0.560

loop_
_space_group_symop_operation_xyz
'x, y, z'
'-x, -y, -z'

loop_
_atom_site_label
_atom_site_type_symbol
_atom_site_fract_x
_atom_site_fract_y
_atom_site_fract_z
_atom_site_U_iso_or_equiv
_atom_site_adp_type
_atom_site_occupancy
_atom_site_site_symmetry_order
_atom_site_calc_flag
_atom_site_refinement_flags_posn
_atom_site_refinement_flags_adp
_atom_site_refinement_flags_occupancy
_atom_site_disorder_assembly
_atom_site_disorder_group
C1 C 0.1136(6) 0.5663(6) 0.2548(4) 0.0562(18) Uani 1 1 d . . . . .
H1 H 0.1582 0.6174 0.2441 0.067 Uiso 1 1 calc R U . . .
C2 C 0.0322(7) 0.5241(7) 0.1899(5) 0.062(2) Uani 1 1 d . . . . .
H2 H 0.0202 0.5456 0.1339 0.075 Uiso 1 1 calc R U . . .
C3 C -0.0313(6) 0.4506(6) 0.2074(5) 0.063(2) Uani 1 1 d . . . . .
H3 H -0.0888 0.4221 0.1639 0.075 Uiso 1 1 calc R U . . .
C4 C -0.0118(5) 0.4178(5) 0.2876(5) 0.0482(16) Uani 1 1 d . . . . .
H4 H -0.0546 0.3657 0.2988 0.058 Uiso 1 1 calc R U . . .
C5 C 0.0711(5) 0.4615(4) 0.3527(4) 0.0399(14) Uani 1 1 d . . . . .
C6 C 0.0941(5) 0.4321(4) 0.4391(4) 0.0350(13) Uani 1 1 d . . . . .
H6 H 0.0581 0.3769 0.4522 0.042 Uiso 1 1 calc R U . . .
C7 C 0.1427(5) 0.3674(4) 0.5982(4) 0.0385(13) Uani 1 1 d . . . . .
H7A H 0.0646 0.3711 0.5941 0.058 Uiso 1 1 calc R U . . .
H7B H 0.1713 0.3603 0.6594 0.058 Uiso 1 1 calc R U . . .
H7C H 0.1614 0.3111 0.5550 0.058 Uiso 1 1 calc R U . . .
C8 C 0.2618(4) 0.5169(4) 0.6404(4) 0.0285(11) Uani 1 1 d . . . . .
C9 C 0.2981(4) 0.6050(4) 0.6249(3) 0.0254(10) Uani 1 1 d . . . . .
H9 H 0.2738 0.6247 0.5696 0.031 Uiso 1 1 calc R U . . .
C10 C 0.4010(4) 0.6324(4) 0.7624(3) 0.0275(11) Uani 1 1 d . . . . .
C11 C 0.3612(5) 0.5450(4) 0.7788(4) 0.0332(12) Uani 1 1 d . . . . .
H11 H 0.3842 0.5253 0.8343 0.040 Uiso 1 1 calc R U . . .
C12 C 0.5351(6) 0.6563(5) 0.8999(4) 0.0480(17) Uani 1 1 d . . . . .
H12A H 0.6085 0.6840 0.9085 0.072 Uiso 1 1 calc R U . . .
H12B H 0.5364 0.5852 0.8844 0.072 Uiso 1 1 calc R U . . .
H12C H 0.5024 0.6748 0.9557 0.072 Uiso 1 1 calc R U . . .
C13 C 0.5371(4) 0.8486(4) 0.8800(3) 0.0308(12) Uani 1 1 d . . . . .
H13 H 0.5643 0.8295 0.9349 0.037 Uiso 1 1 calc R U . . .
C14 C 0.5565(5) 0.9477(4) 0.8672(4) 0.0314(12) Uani 1 1 d . . . . .
C15 C 0.6166(6) 1.0140(5) 0.9350(4) 0.0464(16) Uani 1 1 d . . . . .
H15 H 0.6415 0.9960 0.9909 0.056 Uiso 1 1 calc R U . . .
C16 C 0.6392(6) 1.1051(5) 0.9203(5) 0.0539(19) Uani 1 1 d . . . . .
H16 H 0.6785 1.1518 0.9662 0.065 Uiso 1 1 calc R U . . .
C17 C 0.6042(6) 1.1282(5) 0.8378(4) 0.0456(16) Uani 1 1 d . . . . .
H17 H 0.6210 1.1904 0.8252 0.055 Uiso 1 1 calc R U . . .
C18 C 0.5446(5) 1.0598(4) 0.7741(4) 0.0328(12) Uani 1 1 d . . . . .
H18 H 0.5200 1.0769 0.7178 0.039 Uiso 1 1 calc R U . . .
C19 C 0.2421(4) 0.8252(4) 0.8350(4) 0.0306(12) Uani 1 1 d . . . . .
H19 H 0.2755 0.7649 0.8353 0.037 Uiso 1 1 calc R U . . .
C20 C 0.1619(5) 0.8485(5) 0.8899(4) 0.0367(13) Uani 1 1 d . . . . .
H20 H 0.1398 0.8040 0.9252 0.044 Uiso 1 1 calc R U . . .
C21 C 0.1150(5) 0.9367(5) 0.8926(4) 0.0429(15) Uani 1 1 d . . . . .
H21 H 0.0613 0.9552 0.9308 0.051 Uiso 1 1 calc R U . . .
C22 C 0.1481(5) 0.9977(4) 0.8385(4) 0.0394(14) Uani 1 1 d . . . . .
H22 H 0.1175 1.0594 0.8390 0.047 Uiso 1 1 calc R U . . .
C23 C 0.2264(4) 0.9681(4) 0.7831(4) 0.0284(11) Uani 1 1 d . . . . .
C24 C 0.2535(4) 1.0299(4) 0.7205(4) 0.0298(11) Uani 1 1 d . . . . .
H24 H 0.2216 1.0910 0.7211 0.036 Uiso 1 1 calc R U . . .
C25 C 0.2706(6) 1.1360(5) 0.5886(5) 0.0484(17) Uani 1 1 d . . . . .
H25A H 0.1950 1.1155 0.5847 0.073 Uiso 1 1 calc R U . . .
H25B H 0.2836 1.1582 0.5331 0.073 Uiso 1 1 calc R U . . .
H25C H 0.2881 1.1893 0.6402 0.073 Uiso 1 1 calc R U . . .
C26 C 0.4180(4) 1.0258(3) 0.5481(3) 0.0223(10) Uani 1 1 d . . . . .
C27 C 0.5576(4) 0.9253(4) 0.5195(3) 0.0255(11) Uani 1 1 d . . . . .
H27 H 0.5997 0.8727 0.5323 0.031 Uiso 1 1 calc R U . . .
C28 C 0.4738(12) 0.6008(11) 0.4017(9) 0.0423(3) Uani 0.5 1 d . . P A 1
C28B C 0.4918(11) 0.6385(10) 0.3763(8) 0.0423(3) Uani 0.5 1 d . . P A 2
C29 C 0.0506(13) 0.8839(12) 0.5477(12) 0.048(3) Uani 0.5 1 d . . P B 1
C29B C 0.0363(13) 0.8619(11) 0.5855(12) 0.048(3) Uani 0.5 1 d . . P C 2
C30 C 0.7890(7) 0.8172(9) 0.7434(7) 0.098(4) Uani 1 1 d D . . . .
C31 C 0.0098(9) 0.8092(7) 0.2643(6) 0.075(3) Uani 1 1 d . . . . .
C32 C 0.1232(10) 0.8434(10) 0.2629(9) 0.109(4) Uani 1 1 d . . . . .
H32A H 0.1711 0.7896 0.2678 0.164 Uiso 1 1 calc R U . . .
H32B H 0.1433 0.8970 0.3138 0.164 Uiso 1 1 calc R U . . .
H32C H 0.1294 0.8660 0.2063 0.164 Uiso 1 1 calc R U . . .
C33 C 0.6462(8) 0.7689(6) 0.1243(5) 0.070(3) Uani 1 1 d . . . . .
C34 C 0.6235(13) 0.6943(7) 0.1766(7) 0.118(5) Uani 1 1 d . . . . .
H34A H 0.5925 0.7244 0.2308 0.177 Uiso 1 1 calc R U . . .
H34B H 0.6902 0.6637 0.1943 0.177 Uiso 1 1 calc R U . . .
H34C H 0.5727 0.6449 0.1399 0.177 Uiso 1 1 calc R U . . .
C35 C 0.0584(10) 0.2301(7) -0.0158(8) 0.089(3) Uani 1 1 d . . . . .
C36 C 0.1170(12) 0.3174(9) 0.0070(13) 0.149(7) Uani 1 1 d . . . . .
H36A H 0.1501 0.3300 -0.0453 0.224 Uiso 1 1 calc R U . . .
H36B H 0.1731 0.3141 0.0567 0.224 Uiso 1 1 calc R U . . .
H36C H 0.0695 0.3701 0.0258 0.224 Uiso 1 1 calc R U . . .
N1 N 0.1288(4) 0.5343(4) 0.3332(3) 0.0427(12) Uani 1 1 d D . . . .
N2 N 0.1647(4) 0.4829(3) 0.4978(3) 0.0318(10) Uani 1 1 d . . . . .
N3 N 0.1883(4) 0.4553(3) 0.5779(3) 0.0312(10) Uani 1 1 d . . . . .
N4 N 0.3670(3) 0.6637(3) 0.6859(3) 0.0269(9) Uani 1 1 d . . . . .
N5 N 0.2913(4) 0.4884(3) 0.7182(3) 0.0364(11) Uani 1 1 d . . . . .
N6 N 0.4725(4) 0.6932(3) 0.8270(3) 0.0297(10) Uani 1 1 d . . . . .
N7 N 0.4829(3) 0.7864(3) 0.8167(3) 0.0263(9) Uani 1 1 d . . . . .
N8 N 0.5189(3) 0.9704(3) 0.7868(3) 0.0267(9) Uani 1 1 d . . . . .
N9 N 0.2748(3) 0.8830(3) 0.7816(3) 0.0276(9) Uani 1 1 d . . . . .
N10 N 0.3208(3) 1.0011(3) 0.6643(3) 0.0227(9) Uani 1 1 d . . . . .
N11 N 0.3368(3) 1.0552(3) 0.6001(3) 0.0250(9) Uani 1 1 d . . . . .
N12 N 0.4760(3) 0.9511(3) 0.5669(3) 0.0234(9) Uani 1 1 d . . . . .
N13 N -0.0800(7) 0.7830(6) 0.2605(6) 0.089(3) Uani 1 1 d . . . . .
N14 N 0.6597(7) 0.8269(6) 0.0849(5) 0.074(2) Uani 1 1 d . . . . .
N15 N 0.0082(9) 0.1583(7) -0.0398(7) 0.110(4) Uani 1 1 d . . . . .
F1 F 0.4711(11) 0.5596(10) 0.3158(9) 0.0964(18) Uani 0.5 1 d . . P A 1
F2 F 0.5768(11) 0.6136(10) 0.4346(8) 0.0964(18) Uani 0.5 1 d . . P A 1
F3 F 0.4264(10) 0.5376(9) 0.4427(8) 0.0964(18) Uani 0.5 1 d . . P A 1
F1B F 0.4626(11) 0.6074(10) 0.2906(9) 0.0964(18) Uani 0.5 1 d . . P A 2
F2B F 0.5869(10) 0.6824(9) 0.3931(8) 0.0964(18) Uani 0.5 1 d . . P A 2
F3B F 0.5037(11) 0.5562(10) 0.4183(9) 0.0964(18) Uani 0.5 1 d . . P A 2
F4 F -0.0588(14) 0.8514(13) 0.5395(11) 0.087(3) Uani 0.5 1 d . . P B 1
F5 F 0.0914(9) 0.9284(8) 0.4859(8) 0.087(3) Uani 0.5 1 d . . P B 1
F6 F 0.0487(13) 0.9534(15) 0.6242(11) 0.050(3) Uani 0.5 1 d . . P B 1
F4B F -0.0458(13) 0.8648(12) 0.5100(13) 0.093(3) Uani 0.5 1 d . . P C 2
F5B F 0.0266(8) 0.8174(8) 0.6512(10) 0.093(3) Uani 0.5 1 d . . P C 2
F6B F 0.064(2) 0.955(2) 0.610(2) 0.093(3) Uani 0.5 1 d . . P C 2
F7 F 0.8029(10) 0.9086(10) 0.7433(10) 0.108(2) Uani 0.5 1 d D . P D 1
F8 F 0.7516(10) 0.8108(10) 0.8260(9) 0.108(2) Uani 0.5 1 d D . P D 1
F9 F 0.8901(12) 0.8017(11) 0.7510(12) 0.108(2) Uani 0.5 1 d . . P D 1
F7B F 0.7899(10) 0.9011(10) 0.7000(9) 0.108(2) Uani 0.5 1 d D . P D 2
F8B F 0.7700(10) 0.8567(11) 0.8257(10) 0.108(2) Uani 0.5 1 d D . P D 2
F9B F 0.8774(11) 0.7624(11) 0.7427(12) 0.108(2) Uani 0.5 1 d . . P D 2
F10 F 0.3881(7) 0.6179(8) 0.0735(6) 0.101(3) Uani 0.7 1 d . . P E 1
F10B F 0.3819(16) 0.552(2) 0.0218(17) 0.101(3) Uani 0.3 1 d . . P E 2
F11 F 0.2668(4) 0.6529(3) -0.0414(3) 0.0724(13) Uani 1 1 d . . . . .
F12 F 0.1397(7) 0.5510(6) -0.0025(6) 0.077(2) Uani 0.7 1 d . . P E 1
F12B F 0.1384(8) 0.5958(14) 0.0210(16) 0.077(2) Uani 0.3 1 d D . P E 2
F13 F 0.2629(5) 0.5131(4) 0.1060(4) 0.0887(16) Uani 1 1 d . . . . .
F14 F 0.2191(7) 0.6763(6) 0.1006(6) 0.079(2) Uani 0.7 1 d . . P E 1
F15 F 0.3154(10) 0.4950(6) -0.0269(6) 0.096(3) Uani 0.7 1 d . . P E 1
F14B F 0.2795(18) 0.6610(15) 0.1160(13) 0.079(2) Uani 0.3 1 d D . P E 2
F15B F 0.236(2) 0.4990(15) -0.0637(13) 0.096(3) Uani 0.3 1 d . . P E 2
P1 P 0.26325(18) 0.58522(15) 0.03150(13) 0.0576(5) Uani 1 1 d D . . . .
Sm1 Sm 0.41184(2) 0.83762(2) 0.66670(2) 0.02008(10) Uani 1 1 d . . . . .
S1 S 0.39891(13) 0.71433(12) 0.42114(9) 0.0423(3) Uani 1 1 d D . . . .
S2 S 0.1267(3) 0.7797(2) 0.5615(2) 0.0410(5) Uani 0.5 1 d . . P B 1
S2B S 0.1434(3) 0.8127(2) 0.5241(2) 0.0410(5) Uani 0.5 1 d . . P C 2
S3 S 0.69164(12) 0.74298(11) 0.66412(10) 0.0407(3) Uani 1 1 d . . . . .
O1 O 0.4262(3) 0.7399(3) 0.5184(2) 0.0344(9) Uani 1 1 d . . . . .
O2 O 0.4578(10) 0.7751(9) 0.3705(7) 0.064(3) Uani 0.55 1 d . . P A 1
O3 O 0.2925(18) 0.683(2) 0.3833(19) 0.062(5) Uani 0.55 1 d . . P A 1
O2B O 0.3921(12) 0.7985(11) 0.3797(9) 0.064(3) Uani 0.45 1 d . . P A 2
O3B O 0.302(2) 0.656(3) 0.402(2) 0.062(5) Uani 0.45 1 d D . P A 2
O4 O 0.2340(3) 0.8130(3) 0.5864(3) 0.0407(10) Uani 1 1 d . . . . .
O5 O 0.0876(8) 0.7539(8) 0.6372(8) 0.061(2) Uani 0.5 1 d . . P B 1
O6 O 0.0991(13) 0.7095(14) 0.4921(12) 0.061(2) Uani 0.5 1 d . . P B 1
O5B O 0.1633(10) 0.8847(8) 0.4685(7) 0.061(2) Uani 0.5 1 d . . P C 2
O6B O 0.1060(16) 0.7222(13) 0.4704(10) 0.061(2) Uani 0.5 1 d . . P C 2
O7 O 0.5951(3) 0.7990(3) 0.6680(3) 0.0345(9) Uani 1 1 d . . . . .
O8 O 0.7331(4) 0.7364(4) 0.5807(3) 0.0631(14) Uani 1 1 d . . . . .
O9 O 0.6873(6) 0.6575(5) 0.7007(6) 0.100(2) Uani 1 1 d . . . . .
H1N H 0.186(3) 0.554(5) 0.369(4) 0.045(19) Uiso 1 1 d D . . . .

loop_
_atom_site_aniso_label
_atom_site_aniso_U_11
_atom_site_aniso_U_22
_atom_site_aniso_U_33
_atom_site_aniso_U_23
_atom_site_aniso_U_13
_atom_site_aniso_U_12
C1 0.058(4) 0.076(5) 0.032(3) 0.009(3) 0.001(3) -0.001(4)
C2 0.062(5) 0.083(6) 0.036(4) 0.007(4) -0.008(3) 0.002(4)
C3 0.054(4) 0.077(6) 0.044(4) -0.009(4) -0.018(3) 0.008(4)
C4 0.044(4) 0.041(4) 0.051(4) -0.004(3) -0.011(3) 0.003(3)
C5 0.040(3) 0.036(3) 0.038(3) -0.005(3) -0.005(3) 0.009(3)
C6 0.032(3) 0.028(3) 0.041(3) 0.000(2) -0.004(2) 0.003(2)
C7 0.039(3) 0.025(3) 0.050(4) 0.008(3) 0.000(3) -0.006(2)
C8 0.034(3) 0.023(3) 0.027(3) 0.003(2) 0.002(2) 0.000(2)
C9 0.029(3) 0.024(3) 0.025(2) 0.009(2) 0.001(2) 0.000(2)
C10 0.032(3) 0.027(3) 0.025(3) 0.008(2) 0.005(2) -0.001(2)
C11 0.048(3) 0.026(3) 0.027(3) 0.012(2) 0.001(2) -0.003(2)
C12 0.057(4) 0.045(4) 0.044(4) 0.028(3) -0.020(3) -0.011(3)
C13 0.035(3) 0.036(3) 0.021(2) 0.010(2) -0.003(2) -0.007(2)
C14 0.036(3) 0.033(3) 0.024(3) 0.006(2) 0.001(2) -0.004(2)
C15 0.062(4) 0.042(4) 0.031(3) 0.006(3) -0.011(3) -0.013(3)
C16 0.075(5) 0.039(4) 0.039(4) 0.005(3) -0.017(3) -0.023(3)
C17 0.063(4) 0.029(3) 0.041(3) 0.009(3) -0.009(3) -0.014(3)
C18 0.037(3) 0.031(3) 0.032(3) 0.013(2) -0.003(2) -0.003(2)
C19 0.033(3) 0.030(3) 0.032(3) 0.011(2) 0.008(2) 0.000(2)
C20 0.041(3) 0.044(3) 0.031(3) 0.017(3) 0.015(2) -0.001(3)
C21 0.044(3) 0.050(4) 0.042(3) 0.016(3) 0.025(3) 0.009(3)
C22 0.048(4) 0.035(3) 0.041(3) 0.014(3) 0.018(3) 0.010(3)
C23 0.030(3) 0.030(3) 0.028(3) 0.009(2) 0.008(2) -0.002(2)
C24 0.033(3) 0.029(3) 0.029(3) 0.008(2) 0.006(2) 0.003(2)
C25 0.051(4) 0.055(4) 0.054(4) 0.036(3) 0.027(3) 0.022(3)
C26 0.022(2) 0.021(2) 0.025(2) 0.0068(19) 0.0046(19) -0.0017(19)
C27 0.028(3) 0.027(3) 0.027(3) 0.015(2) 0.008(2) 0.002(2)
C28 0.0533(9) 0.0445(8) 0.0275(7) 0.0036(6) 0.0047(6) -0.0108(7)
C28B 0.0533(9) 0.0445(8) 0.0275(7) 0.0036(6) 0.0047(6) -0.0108(7)
C29 0.045(6) 0.038(7) 0.061(10) 0.027(6) -0.022(6) -0.008(5)
C29B 0.045(6) 0.038(7) 0.061(10) 0.027(6) -0.022(6) -0.008(5)
C30 0.045(5) 0.121(10) 0.108(9) -0.032(7) 0.002(5) 0.030(6)
C31 0.085(7) 0.076(6) 0.072(6) 0.019(5) 0.031(5) 0.028(5)
C32 0.097(8) 0.116(10) 0.109(9) -0.004(7) 0.024(7) 0.002(7)
C33 0.118(8) 0.049(5) 0.033(4) 0.000(3) -0.025(4) 0.012(5)
C34 0.226(16) 0.049(5) 0.074(7) 0.028(5) -0.031(8) 0.000(7)
C35 0.117(8) 0.057(6) 0.113(8) 0.022(5) 0.080(7) 0.020(6)
C36 0.124(11) 0.067(8) 0.26(2) 0.014(10) 0.086(13) -0.001(7)
N1 0.039(3) 0.054(3) 0.032(3) 0.003(2) -0.003(2) -0.001(2)
N2 0.033(2) 0.029(2) 0.032(2) 0.0035(19) -0.0007(19) 0.0036(19)
N3 0.034(2) 0.025(2) 0.034(2) 0.0061(19) 0.0000(19) -0.0009(19)
N4 0.030(2) 0.031(2) 0.021(2) 0.0081(17) 0.0010(17) -0.0002(18)
N5 0.045(3) 0.031(3) 0.034(3) 0.009(2) 0.002(2) -0.004(2)
N6 0.036(2) 0.030(2) 0.024(2) 0.0122(18) -0.0028(18) -0.0044(19)
N7 0.031(2) 0.025(2) 0.025(2) 0.0110(18) 0.0056(18) -0.0028(18)
N8 0.031(2) 0.024(2) 0.025(2) 0.0065(17) 0.0014(18) -0.0031(18)
N9 0.028(2) 0.031(2) 0.026(2) 0.0088(18) 0.0070(18) -0.0014(18)
N10 0.024(2) 0.026(2) 0.022(2) 0.0113(17) 0.0048(16) -0.0019(17)
N11 0.028(2) 0.025(2) 0.026(2) 0.0126(17) 0.0068(17) 0.0001(17)
N12 0.025(2) 0.024(2) 0.023(2) 0.0088(17) 0.0039(17) -0.0011(17)
N13 0.087(6) 0.086(6) 0.124(7) 0.068(5) 0.060(5) 0.043(5)
N14 0.103(6) 0.069(5) 0.043(4) 0.016(3) -0.021(4) -0.008(4)
N15 0.160(10) 0.074(6) 0.115(7) 0.017(5) 0.094(7) 0.002(6)
F1 0.096(3) 0.092(4) 0.086(4) -0.027(3) 0.016(3) 0.022(3)
F2 0.096(3) 0.092(4) 0.086(4) -0.027(3) 0.016(3) 0.022(3)
F3 0.096(3) 0.092(4) 0.086(4) -0.027(3) 0.016(3) 0.022(3)
F1B 0.096(3) 0.092(4) 0.086(4) -0.027(3) 0.016(3) 0.022(3)
F2B 0.096(3) 0.092(4) 0.086(4) -0.027(3) 0.016(3) 0.022(3)
F3B 0.096(3) 0.092(4) 0.086(4) -0.027(3) 0.016(3) 0.022(3)
F4 0.063(5) 0.085(6) 0.106(7) 0.021(5) -0.020(5) 0.014(4)
F5 0.063(5) 0.085(6) 0.106(7) 0.021(5) -0.020(5) 0.014(4)
F6 0.033(6) 0.044(5) 0.059(6) -0.018(5) -0.006(4) 0.006(5)
F4B 0.053(4) 0.061(5) 0.153(9) 0.003(5) -0.011(5) 0.006(3)
F5B 0.053(4) 0.061(5) 0.153(9) 0.003(5) -0.011(5) 0.006(3)
F6B 0.053(4) 0.061(5) 0.153(9) 0.003(5) -0.011(5) 0.006(3)
F7 0.055(3) 0.116(5) 0.114(4) -0.057(5) -0.022(3) -0.007(3)
F8 0.055(3) 0.116(5) 0.114(4) -0.057(5) -0.022(3) -0.007(3)
F9 0.055(3) 0.116(5) 0.114(4) -0.057(5) -0.022(3) -0.007(3)
F7B 0.055(3) 0.116(5) 0.114(4) -0.057(5) -0.022(3) -0.007(3)
F8B 0.055(3) 0.116(5) 0.114(4) -0.057(5) -0.022(3) -0.007(3)
F9B 0.055(3) 0.116(5) 0.114(4) -0.057(5) -0.022(3) -0.007(3)
F10 0.071(4) 0.142(9) 0.089(6) 0.020(5) 0.006(4) -0.043(5)
F10B 0.071(4) 0.142(9) 0.089(6) 0.020(5) 0.006(4) -0.043(5)
F11 0.105(4) 0.053(3) 0.069(3) 0.031(2) 0.022(3) 0.005(2)
F12 0.093(4) 0.062(6) 0.067(5) 0.015(4) -0.022(3) -0.031(4)
F12B 0.093(4) 0.062(6) 0.067(5) 0.015(4) -0.022(3) -0.031(4)
F13 0.096(4) 0.104(4) 0.084(4) 0.049(3) 0.038(3) 0.013(3)
F14 0.097(7) 0.059(4) 0.078(5) 0.000(3) 0.020(5) -0.006(5)
F15 0.175(11) 0.066(4) 0.060(5) 0.020(4) 0.059(6) 0.026(7)
F14B 0.097(7) 0.059(4) 0.078(5) 0.000(3) 0.020(5) -0.006(5)
F15B 0.175(11) 0.066(4) 0.060(5) 0.020(4) 0.059(6) 0.026(7)
P1 0.0748(13) 0.0537(11) 0.0442(10) 0.0092(8) 0.0085(9) -0.0148(9)
Sm1 0.02151(15) 0.02213(15) 0.01807(14) 0.00788(10) 0.00237(9) -0.00193(9)
S1 0.0533(9) 0.0445(8) 0.0275(7) 0.0036(6) 0.0047(6) -0.0108(7)
S2 0.0349(11) 0.0353(14) 0.0502(16) 0.0108(9) -0.0091(11) -0.0043(10)
S2B 0.0349(11) 0.0353(14) 0.0502(16) 0.0108(9) -0.0091(11) -0.0043(10)
S3 0.0371(8) 0.0463(8) 0.0440(8) 0.0202(7) 0.0064(6) 0.0121(6)
O1 0.045(2) 0.033(2) 0.0247(19) 0.0024(16) 0.0094(16) -0.0068(17)
O2 0.098(9) 0.061(6) 0.034(3) 0.015(4) 0.009(6) -0.026(6)
O3 0.050(5) 0.092(15) 0.039(11) 0.002(7) -0.006(4) -0.006(8)
O2B 0.098(9) 0.061(6) 0.034(3) 0.015(4) 0.009(6) -0.026(6)
O3B 0.050(5) 0.092(15) 0.039(11) 0.002(7) -0.006(4) -0.006(8)
O4 0.028(2) 0.032(2) 0.056(3) 0.0020(19) -0.0117(18) 0.0007(16)
O5 0.036(4) 0.061(5) 0.086(7) 0.018(5) 0.000(4) -0.007(4)
O6 0.036(4) 0.061(5) 0.086(7) 0.018(5) 0.000(4) -0.007(4)
O5B 0.073(6) 0.058(5) 0.048(5) 0.004(4) -0.007(4) -0.003(4)
O6B 0.073(6) 0.058(5) 0.048(5) 0.004(4) -0.007(4) -0.003(4)
O7 0.030(2) 0.048(2) 0.0292(19) 0.0143(17) 0.0039(16) 0.0046(17)
O8 0.059(3) 0.086(4) 0.051(3) 0.017(3) 0.023(2) 0.033(3)
O9 0.109(5) 0.088(5) 0.128(6) 0.075(5) 0.026(5) 0.032(4)

loop_
_atom_type_symbol
_atom_type_description
_atom_type_scat_dispersion_real
_atom_type_scat_dispersion_imag
_atom_type_scat_source
C C 0.0181 0.0091 'International Tables Vol C Tables 4.2.6.8 and 6.1.1.4'
H H 0.0000 0.0000 'International Tables Vol C Tables 4.2.6.8 and 6.1.1.4'
N N 0.0311 0.0180 'International Tables Vol C Tables 4.2.6.8 and 6.1.1.4'
F F 0.0727 0.0534 'International Tables Vol C Tables 4.2.6.8 and 6.1.1.4'
P P 0.2955 0.4335 'International Tables Vol C Tables 4.2.6.8 and 6.1.1.4'
Sm Sm -5.3236 12.2178 'International Tables Vol C Tables 4.2.6.8 and 6.1.1.4'
S S 0.3331 0.5567 'International Tables Vol C Tables 4.2.6.8 and 6.1.1.4'
O O 0.0492 0.0322 'International Tables Vol C Tables 4.2.6.8 and 6.1.1.4'

loop_
_geom_angle_atom_site_label_1
_geom_angle_atom_site_label_2
_geom_angle_atom_site_label_3
_geom_angle
_geom_angle_site_symmetry_1
_geom_angle_site_symmetry_3
_geom_angle_publ_flag
N1 C1 C2 119.1(8) . . ?
N1 C1 H1 120.4 . . ?
C2 C1 H1 120.4 . . ?
C3 C2 C1 119.1(7) . . ?
C3 C2 H2 120.5 . . ?
C1 C2 H2 120.5 . . ?
C2 C3 C4 120.3(7) . . ?
C2 C3 H3 119.9 . . ?
C4 C3 H3 119.9 . . ?
C3 C4 C5 119.8(7) . . ?
C3 C4 H4 120.1 . . ?
C5 C4 H4 120.1 . . ?
N1 C5 C4 117.5(6) . . ?
N1 C5 C6 119.9(5) . . ?
C4 C5 C6 122.6(6) . . ?
N2 C6 C5 117.9(6) . . ?
N2 C6 H6 121.1 . . ?
C5 C6 H6 121.1 . . ?
N3 C7 H7A 109.5 . . ?
N3 C7 H7B 109.5 . . ?
H7A C7 H7B 109.5 . . ?
N3 C7 H7C 109.5 . . ?
H7A C7 H7C 109.5 . . ?
H7B C7 H7C 109.5 . . ?
N5 C8 C9 120.8(5) . . ?
N5 C8 N3 116.8(5) . . ?
C9 C8 N3 122.3(5) . . ?
N4 C9 C8 121.6(5) . . ?
N4 C9 H9 119.2 . . ?
C8 C9 H9 119.2 . . ?
N4 C10 C11 120.7(5) . . ?
N4 C10 N6 117.9(5) . . ?
C11 C10 N6 121.3(5) . . ?
N5 C11 C10 121.2(5) . . ?
N5 C11 H11 119.4 . . ?
C10 C11 H11 119.4 . . ?
N6 C12 H12A 109.5 . . ?
N6 C12 H12B 109.5 . . ?
H12A C12 H12B 109.5 . . ?
N6 C12 H12C 109.5 . . ?
H12A C12 H12C 109.5 . . ?
H12B C12 H12C 109.5 . . ?
N7 C13 C14 120.1(5) . . ?
N7 C13 H13 120.0 . . ?
C14 C13 H13 120.0 . . ?
N8 C14 C15 122.3(5) . . ?
N8 C14 C13 117.7(5) . . ?
C15 C14 C13 119.9(5) . . ?
C16 C15 C14 119.3(6) . . ?
C16 C15 H15 120.4 . . ?
C14 C15 H15 120.4 . . ?
C15 C16 C17 119.0(6) . . ?
C15 C16 H16 120.5 . . ?
C17 C16 H16 120.5 . . ?
C18 C17 C16 118.7(6) . . ?
C18 C17 H17 120.6 . . ?
C16 C17 H17 120.6 . . ?
N8 C18 C17 123.9(5) . . ?
N8 C18 H18 118.0 . . ?
C17 C18 H18 118.0 . . ?
N9 C19 C20 123.5(5) . . ?
N9 C19 H19 118.3 . . ?
C20 C19 H19 118.3 . . ?
C21 C20 C19 119.2(5) . . ?
C21 C20 H20 120.4 . . ?
C19 C20 H20 120.4 . . ?
C20 C21 C22 118.2(5) . . ?
C20 C21 H21 120.9 . . ?
C22 C21 H21 120.9 . . ?
C21 C22 C23 119.4(6) . . ?
C21 C22 H22 120.3 . . ?
C23 C22 H22 120.3 . . ?
N9 C23 C22 122.9(5) . . ?
N9 C23 C24 118.6(5) . . ?
C22 C23 C24 118.5(5) . . ?
N10 C24 C23 119.7(5) . . ?
N10 C24 H24 120.2 . . ?
C23 C24 H24 120.2 . . ?
N11 C25 H25A 109.5 . . ?
N11 C25 H25B 109.5 . . ?
H25A C25 H25B 109.5 . . ?
N11 C25 H25C 109.5 . . ?
H25A C25 H25C 109.5 . . ?
H25B C25 H25C 109.5 . . ?
N12 C26 N11 118.2(4) . . ?
N12 C26 C27 120.4(4) . 2_676 ?
N11 C26 C27 121.4(4) . 2_676 ?
N12 C27 C26 121.2(5) . 2_676 ?
N12 C27 H27 119.4 . . ?
C26 C27 H27 119.4 2_676 . ?
F1 C28 F2 106.4(13) . . ?
F1 C28 F3 107.0(13) . . ?
F2 C28 F3 109.5(14) . . ?
F1 C28 S1 114.3(12) . . ?
F2 C28 S1 113.0(11) . . ?
F3 C28 S1 106.4(10) . . ?
F1B C28B F2B 113.0(13) . . ?
F1B C28B F3B 107.8(12) . . ?
F2B C28B F3B 104.2(12) . . ?
F1B C28B S1 110.0(11) . . ?
F2B C28B S1 109.9(10) . . ?
F3B C28B S1 111.7(10) . . ?
F5 C29 F6 106.9(15) . . ?
F5 C29 F4 123.2(13) . . ?
F6 C29 F4 96.7(16) . . ?
F5 C29 S2 109.1(13) . . ?
F6 C29 S2 115.8(12) . . ?
F4 C29 S2 105.3(11) . . ?
F5B C29B F6B 115(2) . . ?
F5B C29B F4B 125.5(14) . . ?
F6B C29B F4B 100.4(18) . . ?
F5B C29B S2B 110.3(11) . . ?
F6B C29B S2B 103.8(15) . . ?
F4B C29B S2B 99.5(13) . . ?
F7 C30 F9 93.9(12) . . ?
F8B C30 F9B 113.0(12) . . ?
F7 C30 F8 106.2(11) . . ?
F9 C30 F8 108.0(13) . . ?
F8B C30 F7B 101.9(12) . . ?
F9B C30 F7B 117.5(13) . . ?
F7 C30 S3 121.6(9) . . ?
F9 C30 S3 123.9(8) . . ?
F8B C30 S3 122.8(9) . . ?
F9B C30 S3 103.4(8) . . ?
F8 C30 S3 102.0(8) . . ?
F7B C30 S3 98.3(7) . . ?
N13 C31 C32 176.3(11) . . ?
C31 C32 H32A 109.5 . . ?
C31 C32 H32B 109.5 . . ?
H32A C32 H32B 109.5 . . ?
C31 C32 H32C 109.5 . . ?
H32A C32 H32C 109.5 . . ?
H32B C32 H32C 109.5 . . ?
N14 C33 C34 177.3(12) . . ?
C33 C34 H34A 109.5 . . ?
C33 C34 H34B 109.5 . . ?
H34A C34 H34B 109.5 . . ?
C33 C34 H34C 109.5 . . ?
H34A C34 H34C 109.5 . . ?
H34B C34 H34C 109.5 . . ?
N15 C35 C36 176.0(15) . . ?
C35 C36 H36A 109.5 . . ?
C35 C36 H36B 109.5 . . ?
H36A C36 H36B 109.5 . . ?
C35 C36 H36C 109.5 . . ?
H36A C36 H36C 109.5 . . ?
H36B C36 H36C 109.5 . . ?
C5 N1 C1 124.1(6) . . ?
C5 N1 H1N 117(5) . . ?
C1 N1 H1N 117(5) . . ?
C6 N2 N3 118.5(5) . . ?
N2 N3 C8 115.5(4) . . ?
N2 N3 C7 122.6(5) . . ?
C8 N3 C7 121.9(5) . . ?
C9 N4 C10 117.3(4) . . ?
C9 N4 Sm1 121.1(3) . . ?
C10 N4 Sm1 121.1(3) . . ?
C8 N5 C11 118.2(5) . . ?
N7 N6 C10 116.6(4) . . ?
N7 N6 C12 122.0(5) . . ?
C10 N6 C12 121.4(5) . . ?
C13 N7 N6 119.2(4) . . ?
C13 N7 Sm1 119.8(3) . . ?
N6 N7 Sm1 120.7(3) . . ?
C18 N8 C14 116.6(5) . . ?
C18 N8 Sm1 124.8(3) . . ?
C14 N8 Sm1 118.5(3) . . ?
C19 N9 C23 116.8(5) . . ?
C19 N9 Sm1 125.1(4) . . ?
C23 N9 Sm1 117.9(3) . . ?
C24 N10 N11 118.7(4) . . ?
C24 N10 Sm1 119.9(3) . . ?
N11 N10 Sm1 121.2(3) . . ?
N10 N11 C26 115.7(4) . . ?
N10 N11 C25 120.6(4) . . ?
C26 N11 C25 123.8(4) . . ?
C27 N12 C26 118.4(4) . . ?
C27 N12 Sm1 119.3(3) . . ?
C26 N12 Sm1 121.2(3) . . ?
F14B P1 F12B 92.6(11) . . ?
F14B P1 F10B 101.7(13) . . ?
F12B P1 F10B 165.6(13) . . ?
F14B P1 F11 99.7(10) . . ?
F12B P1 F11 87.0(9) . . ?
F10B P1 F11 92.4(9) . . ?
F11 P1 F15 94.6(3) . . ?
F11 P1 F12 92.8(4) . . ?
F15 P1 F12 96.7(6) . . ?
F11 P1 F14 89.4(4) . . ?
F15 P1 F14 173.9(5) . . ?
F12 P1 F14 87.7(5) . . ?
F11 P1 F10 91.1(4) . . ?
F15 P1 F10 84.6(6) . . ?
F12 P1 F10 175.7(5) . . ?
F14 P1 F10 90.7(5) . . ?
F14B P1 F13 81.2(10) . . ?
F12B P1 F13 94.6(9) . . ?
F10B P1 F13 85.8(9) . . ?
F11 P1 F13 178.1(3) . . ?
F15 P1 F13 83.7(4) . . ?
F12 P1 F13 88.2(4) . . ?
F14 P1 F13 92.1(4) . . ?
F10 P1 F13 87.9(4) . . ?
F14B P1 F15B 176.3(13) . . ?
F12B P1 F15B 83.9(12) . . ?
F10B P1 F15B 81.9(13) . . ?
F11 P1 F15B 81.0(7) . . ?
F13 P1 F15B 98.2(7) . . ?
O7 Sm1 O4 146.84(14) . . ?
O7 Sm1 O1 74.50(14) . . ?
O4 Sm1 O1 72.54(14) . . ?
O7 Sm1 N4 89.25(14) . . ?
O4 Sm1 N4 79.60(14) . . ?
O1 Sm1 N4 76.27(13) . . ?
O7 Sm1 N12 79.05(13) . . ?
O4 Sm1 N12 94.18(14) . . ?
O1 Sm1 N12 72.14(13) . . ?
N4 Sm1 N12 148.21(13) . . ?
O7 Sm1 N7 69.44(13) . . ?
O4 Sm1 N7 128.43(15) . . ?
O1 Sm1 N7 123.89(14) . . ?
N4 Sm1 N7 62.03(13) . . ?
N12 Sm1 N7 136.48(13) . . ?
O7 Sm1 N10 130.49(13) . . ?
O4 Sm1 N10 68.92(13) . . ?
O1 Sm1 N10 114.92(13) . . ?
N4 Sm1 N10 139.92(13) . . ?
N12 Sm1 N10 61.00(13) . . ?
N7 Sm1 N10 121.18(13) . . ?
O7 Sm1 N8 73.41(14) . . ?
O4 Sm1 N8 137.65(14) . . ?
O1 Sm1 N8 140.16(13) . . ?
N4 Sm1 N8 125.86(13) . . ?
N12 Sm1 N8 79.11(13) . . ?
N7 Sm1 N8 63.85(13) . . ?
N10 Sm1 N8 71.45(13) . . ?
O7 Sm1 N9 138.36(13) . . ?
O4 Sm1 N9 71.60(15) . . ?
O1 Sm1 N9 141.26(14) . . ?
N4 Sm1 N9 83.30(14) . . ?
N12 Sm1 N9 124.57(13) . . ?
N7 Sm1 N9 70.93(14) . . ?
N10 Sm1 N9 63.96(13) . . ?
N8 Sm1 N9 78.17(14) . . ?
O3B S1 O2B 112.3(11) . . ?
O3 S1 O1 120.5(13) . . ?
O3B S1 O1 109.0(15) . . ?
O2B S1 O1 112.0(6) . . ?
O3 S1 O2 116.1(9) . . ?
O1 S1 O2 113.5(5) . . ?
O3B S1 C28B 103.5(19) . . ?
O2B S1 C28B 110.2(8) . . ?
O1 S1 C28B 109.5(5) . . ?
O3 S1 C28 103.3(14) . . ?
O1 S1 C28 98.1(4) . . ?
O2 S1 C28 100.1(7) . . ?
O6 S2 O5 108.2(8) . . ?
O6 S2 O4 121.3(8) . . ?
O5 S2 O4 108.2(5) . . ?
O6 S2 C29 109.1(10) . . ?
O5 S2 C29 101.4(8) . . ?
O4 S2 C29 106.8(6) . . ?
O4 S2B O6B 117.5(8) . . ?
O4 S2B O5B 107.7(5) . . ?
O6B S2B O5B 111.4(7) . . ?
O4 S2B C29B 107.6(6) . . ?
O6B S2B C29B 107.9(10) . . ?
O5B S2B C29B 103.9(7) . . ?
O9 S3 O8 117.5(4) . . ?
O9 S3 O7 114.4(4) . . ?
O8 S3 O7 112.5(3) . . ?
O9 S3 C30 102.1(6) . . ?
O8 S3 C30 104.3(4) . . ?
O7 S3 C30 103.7(3) . . ?
S1 O1 Sm1 153.5(3) . . ?
S2B O4 Sm1 164.4(3) . . ?
S2 O4 Sm1 160.8(3) . . ?
S3 O7 Sm1 161.0(3) . . ?

loop_
_geom_bond_atom_site_label_1
_geom_bond_atom_site_label_2
_geom_bond_distance
_geom_bond_site_symmetry_2
_geom_bond_publ_flag
C1 N1 1.342(9) . ?
C1 C2 1.379(10) . ?
C1 H1 0.9500 . ?
C2 C3 1.373(12) . ?
C2 H2 0.9500 . ?
C3 C4 1.377(11) . ?
C3 H3 0.9500 . ?
C4 C5 1.399(9) . ?
C4 H4 0.9500 . ?
C5 N1 1.336(9) . ?
C5 C6 1.446(9) . ?
C6 N2 1.285(7) . ?
C6 H6 0.9500 . ?
C7 N3 1.447(7) . ?
C7 H7A 0.9800 . ?
C7 H7B 0.9800 . ?
C7 H7C 0.9800 . ?
C8 N5 1.330(7) . ?
C8 C9 1.377(7) . ?
C8 N3 1.403(7) . ?
C9 N4 1.340(7) . ?
C9 H9 0.9500 . ?
C10 N4 1.344(7) . ?
C10 C11 1.387(7) . ?
C10 N6 1.401(7) . ?
C11 N5 1.330(7) . ?
C11 H11 0.9500 . ?
C12 N6 1.461(7) . ?
C12 H12A 0.9800 . ?
C12 H12B 0.9800 . ?
C12 H12C 0.9800 . ?
C13 N7 1.292(7) . ?
C13 C14 1.456(8) . ?
C13 H13 0.9500 . ?
C14 N8 1.353(7) . ?
C14 C15 1.393(8) . ?
C15 C16 1.364(9) . ?
C15 H15 0.9500 . ?
C16 C17 1.377(9) . ?
C16 H16 0.9500 . ?
C17 C18 1.373(8) . ?
C17 H17 0.9500 . ?
C18 N8 1.340(7) . ?
C18 H18 0.9500 . ?
C19 N9 1.336(7) . ?
C19 C20 1.388(8) . ?
C19 H19 0.9500 . ?
C20 C21 1.374(9) . ?
C20 H20 0.9500 . ?
C21 C22 1.378(8) . ?
C21 H21 0.9500 . ?
C22 C23 1.389(8) . ?
C22 H22 0.9500 . ?
C23 N9 1.345(7) . ?
C23 C24 1.460(7) . ?
C24 N10 1.290(7) . ?
C24 H24 0.9500 . ?
C25 N11 1.440(7) . ?
C25 H25A 0.9800 . ?
C25 H25B 0.9800 . ?
C25 H25C 0.9800 . ?
C26 N12 1.340(6) . ?
C26 N11 1.386(6) . ?
C26 C27 1.392(7) 2_676 ?
C27 N12 1.339(7) . ?
C27 C26 1.392(7) 2_676 ?
C27 H27 0.9500 . ?
C28 F1 1.323(19) . ?
C28 F2 1.33(2) . ?
C28 F3 1.34(2) . ?
C28 S1 1.856(17) . ?
C28B F1B 1.303(18) . ?
C28B F2B 1.311(18) . ?
C28B F3B 1.42(2) . ?
C28B S1 1.709(14) . ?
C29 F5 1.36(2) . ?
C29 F6 1.38(3) . ?
C29 F4 1.42(2) . ?
C29 S2 1.790(16) . ?
C29B F5B 1.285(19) . ?
C29B F6B 1.32(3) . ?
C29B F4B 1.46(2) . ?
C29B S2B 1.80(2) . ?
C30 F7 1.288(15) . ?
C30 F9 1.288(18) . ?
C30 F8B 1.323(15) . ?
C30 F9B 1.362(18) . ?
C30 F8 1.407(15) . ?
C30 F7B 1.448(15) . ?
C30 S3 1.785(11) . ?
C31 N13 1.173(13) . ?
C31 C32 1.500(16) . ?
C32 H32A 0.9800 . ?
C32 H32B 0.9800 . ?
C32 H32C 0.9800 . ?
C33 N14 1.114(11) . ?
C33 C34 1.466(13) . ?
C34 H34A 0.9800 . ?
C34 H34B 0.9800 . ?
C34 H34C 0.9800 . ?
C35 N15 1.154(14) . ?
C35 C36 1.383(16) . ?
C36 H36A 0.9800 . ?
C36 H36B 0.9800 . ?
C36 H36C 0.9800 . ?
N1 H1N 0.86(2) . ?
N2 N3 1.345(6) . ?
N4 Sm1 2.564(4) . ?
N6 N7 1.347(6) . ?
N7 Sm1 2.580(4) . ?
N8 Sm1 2.590(4) . ?
N9 Sm1 2.599(4) . ?
N10 N11 1.368(6) . ?
N10 Sm1 2.581(4) . ?
N12 Sm1 2.566(4) . ?
F10 P1 1.648(8) . ?
F10B P1 1.58(2) . ?
F11 P1 1.587(5) . ?
F12 P1 1.615(8) . ?
F12B P1 1.572(10) . ?
F13 P1 1.649(5) . ?
F14 P1 1.646(8) . ?
F15 P1 1.603(8) . ?
F14B P1 1.500(15) . ?
F15B P1 1.70(2) . ?
Sm1 O7 2.375(4) . ?
Sm1 O4 2.407(4) . ?
Sm1 O1 2.442(4) . ?
S1 O3 1.421(18) . ?
S1 O3B 1.429(19) . ?
S1 O2B 1.433(15) . ?
S1 O1 1.454(4) . ?
S1 O2 1.487(10) . ?
S2 O6 1.31(2) . ?
S2 O5 1.404(12) . ?
S2 O4 1.406(5) . ?
S2B O4 1.394(5) . ?
S2B O6B 1.416(19) . ?
S2B O5B 1.463(12) . ?
S3 O9 1.410(6) . ?
S3 O8 1.413(5) . ?
S3 O7 1.457(4) . ?

loop_
_geom_hbond_atom_site_label_D
_geom_hbond_atom_site_label_H
_geom_hbond_atom_site_label_A
_geom_hbond_distance_DH
_geom_hbond_distance_HA
_geom_hbond_distance_DA
_geom_hbond_angle_DHA
_geom_hbond_site_symmetry_A
N1 H1N O3 0.86(2) 2.19(6) 2.84(2) 132(6) .
N1 H1N O3B 0.86(2) 1.97(5) 2.72(2) 146(7) .

loop_
_geom_torsion_atom_site_label_1
_geom_torsion_atom_site_label_2
_geom_torsion_atom_site_label_3
_geom_torsion_atom_site_label_4
_geom_torsion
_geom_torsion_site_symmetry_1
_geom_torsion_site_symmetry_2
_geom_torsion_site_symmetry_3
_geom_torsion_site_symmetry_4
_geom_torsion_publ_flag
N1 C1 C2 C3 0.2(12) . . . . ?
C1 C2 C3 C4 -1.7(12) . . . . ?
C2 C3 C4 C5 1.8(11) . . . . ?
C3 C4 C5 N1 -0.3(10) . . . . ?
C3 C4 C5 C6 178.6(6) . . . . ?
N1 C5 C6 N2 5.6(8) . . . . ?
C4 C5 C6 N2 -173.2(6) . . . . ?
N5 C8 C9 N4 2.3(8) . . . . ?
N3 C8 C9 N4 178.9(5) . . . . ?
N4 C10 C11 N5 2.3(9) . . . . ?
N6 C10 C11 N5 178.4(5) . . . . ?
N7 C13 C14 N8 -2.0(8) . . . . ?
N7 C13 C14 C15 -178.8(6) . . . . ?
N8 C14 C15 C16 -0.3(11) . . . . ?
C13 C14 C15 C16 176.4(7) . . . . ?
C14 C15 C16 C17 -1.6(12) . . . . ?
C15 C16 C17 C18 2.1(12) . . . . ?
C16 C17 C18 N8 -0.9(11) . . . . ?
N9 C19 C20 C21 -2.1(9) . . . . ?
C19 C20 C21 C22 1.6(10) . . . . ?
C20 C21 C22 C23 0.3(10) . . . . ?
C21 C22 C23 N9 -2.1(9) . . . . ?
C21 C22 C23 C24 174.6(6) . . . . ?
N9 C23 C24 N10 1.4(8) . . . . ?
C22 C23 C24 N10 -175.5(5) . . . . ?
C4 C5 N1 C1 -1.4(10) . . . . ?
C6 C5 N1 C1 179.8(6) . . . . ?
C2 C1 N1 C5 1.4(11) . . . . ?
C5 C6 N2 N3 -178.8(5) . . . . ?
C6 N2 N3 C8 -176.8(5) . . . . ?
C6 N2 N3 C7 4.2(8) . . . . ?
N5 C8 N3 N2 -176.3(5) . . . . ?
C9 C8 N3 N2 7.0(7) . . . . ?
N5 C8 N3 C7 2.8(8) . . . . ?
C9 C8 N3 C7 -174.0(5) . . . . ?
C8 C9 N4 C10 1.2(8) . . . . ?
C8 C9 N4 Sm1 -170.7(4) . . . . ?
C11 C10 N4 C9 -3.4(8) . . . . ?
N6 C10 N4 C9 -179.6(5) . . . . ?
C11 C10 N4 Sm1 168.5(4) . . . . ?
N6 C10 N4 Sm1 -7.7(6) . . . . ?
C9 C8 N5 C11 -3.4(8) . . . . ?
N3 C8 N5 C11 179.7(5) . . . . ?
C10 C11 N5 C8 1.2(9) . . . . ?
N4 C10 N6 N7 14.5(7) . . . . ?
C11 C10 N6 N7 -161.7(5) . . . . ?
N4 C10 N6 C12 -163.5(5) . . . . ?
C11 C10 N6 C12 20.3(8) . . . . ?
C14 C13 N7 N6 175.1(5) . . . . ?
C14 C13 N7 Sm1 1.0(7) . . . . ?
C10 N6 N7 C13 171.3(5) . . . . ?
C12 N6 N7 C13 -10.7(8) . . . . ?
C10 N6 N7 Sm1 -14.5(6) . . . . ?
C12 N6 N7 Sm1 163.4(5) . . . . ?
C17 C18 N8 C14 -1.0(9) . . . . ?
C17 C18 N8 Sm1 -178.0(5) . . . . ?
C15 C14 N8 C18 1.6(9) . . . . ?
C13 C14 N8 C18 -175.2(5) . . . . ?
C15 C14 N8 Sm1 178.7(5) . . . . ?
C13 C14 N8 Sm1 2.0(7) . . . . ?
C20 C19 N9 C23 0.4(8) . . . . ?
C20 C19 N9 Sm1 -174.2(4) . . . . ?
C22 C23 N9 C19 1.7(8) . . . . ?
C24 C23 N9 C19 -175.0(5) . . . . ?
C22 C23 N9 Sm1 176.7(5) . . . . ?
C24 C23 N9 Sm1 0.0(6) . . . . ?
C23 C24 N10 N11 173.4(5) . . . . ?
C23 C24 N10 Sm1 -2.1(7) . . . . ?
C24 N10 N11 C26 173.6(5) . . . . ?
Sm1 N10 N11 C26 -11.0(5) . . . . ?
C24 N10 N11 C25 -7.4(7) . . . . ?
Sm1 N10 N11 C25 168.0(4) . . . . ?
N12 C26 N11 N10 -2.8(6) . . . . ?
C27 C26 N11 N10 180.0(4) 2_676 . . . ?
N12 C26 N11 C25 178.3(5) . . . . ?
C27 C26 N11 C25 1.0(8) 2_676 . . . ?
C26 C27 N12 C26 -0.3(8) 2_676 . . . ?
C26 C27 N12 Sm1 167.5(4) 2_676 . . . ?
N11 C26 N12 C27 -177.0(4) . . . . ?
C27 C26 N12 C27 0.3(8) 2_676 . . . ?
N11 C26 N12 Sm1 15.4(6) . . . . ?
C27 C26 N12 Sm1 -167.3(4) 2_676 . . . ?
F1B C28B S1 O3B 57.7(16) . . . . ?
F2B C28B S1 O3B -177.3(14) . . . . ?
F3B C28B S1 O3B -62.0(14) . . . . ?
F1B C28B S1 O2B -62.6(14) . . . . ?
F2B C28B S1 O2B 62.5(13) . . . . ?
F3B C28B S1 O2B 177.7(10) . . . . ?
F1B C28B S1 O1 173.8(10) . . . . ?
F2B C28B S1 O1 -61.2(12) . . . . ?
F3B C28B S1 O1 54.1(10) . . . . ?
F1 C28 S1 O3 59.6(16) . . . . ?
F2 C28 S1 O3 -178.5(15) . . . . ?
F3 C28 S1 O3 -58.3(14) . . . . ?
F1 C28 S1 O1 -176.3(11) . . . . ?
F2 C28 S1 O1 -54.5(11) . . . . ?
F3 C28 S1 O1 65.7(9) . . . . ?
F1 C28 S1 O2 -60.6(13) . . . . ?
F2 C28 S1 O2 61.3(12) . . . . ?
F3 C28 S1 O2 -178.5(9) . . . . ?
F5 C29 S2 O6 -76.2(13) . . . . ?
F6 C29 S2 O6 163.3(14) . . . . ?
F4 C29 S2 O6 57.8(15) . . . . ?
F5 C29 S2 O5 169.8(10) . . . . ?
F6 C29 S2 O5 49.3(15) . . . . ?
F4 C29 S2 O5 -56.2(13) . . . . ?
F5 C29 S2 O4 56.6(12) . . . . ?
F6 C29 S2 O4 -63.9(14) . . . . ?
F4 C29 S2 O4 -169.4(11) . . . . ?
F5B C29B S2B O4 -51.8(12) . . . . ?
F6B C29B S2B O4 71.3(17) . . . . ?
F4B C29B S2B O4 174.6(9) . . . . ?
F5B C29B S2B O6B 75.8(13) . . . . ?
F6B C29B S2B O6B -161.0(17) . . . . ?
F4B C29B S2B O6B -57.8(12) . . . . ?
F5B C29B S2B O5B -165.8(10) . . . . ?
F6B C29B S2B O5B -42.7(18) . . . . ?
F4B C29B S2B O5B 60.6(11) . . . . ?
F7 C30 S3 O9 -167.4(10) . . . . ?
F9 C30 S3 O9 71.8(15) . . . . ?
F8B C30 S3 O9 -71.3(13) . . . . ?
F9B C30 S3 O9 57.9(12) . . . . ?
F8 C30 S3 O9 -49.7(9) . . . . ?
F7B C30 S3 O9 178.8(7) . . . . ?
F7 C30 S3 O8 69.8(11) . . . . ?
F9 C30 S3 O8 -51.0(16) . . . . ?
F8B C30 S3 O8 166.0(12) . . . . ?
F9B C30 S3 O8 -64.9(12) . . . . ?
F8 C30 S3 O8 -172.5(8) . . . . ?
F7B C30 S3 O8 56.0(8) . . . . ?
F7 C30 S3 O7 -48.2(11) . . . . ?
F9 C30 S3 O7 -169.0(14) . . . . ?
F8B C30 S3 O7 47.9(13) . . . . ?
F9B C30 S3 O7 177.1(11) . . . . ?
F8 C30 S3 O7 69.5(9) . . . . ?
F7B C30 S3 O7 -62.0(7) . . . . ?
O3 S1 O1 Sm1 -62.6(14) . . . . ?
O3B S1 O1 Sm1 -82.4(17) . . . . ?
O2B S1 O1 Sm1 42.4(9) . . . . ?
O2 S1 O1 Sm1 81.9(8) . . . . ?
C28B S1 O1 Sm1 165.0(7) . . . . ?
C28 S1 O1 Sm1 -173.2(7) . . . . ?
O6B S2B O4 Sm1 112.1(13) . . . . ?
O5B S2B O4 Sm1 -14.6(13) . . . . ?
C29B S2B O4 Sm1 -126.0(12) . . . . ?
O6 S2 O4 Sm1 -103.0(12) . . . . ?
O5 S2 O4 Sm1 22.8(11) . . . . ?
C29 S2 O4 Sm1 131.2(10) . . . . ?
O9 S3 O7 Sm1 -34.4(9) . . . . ?
O8 S3 O7 Sm1 103.1(8) . . . . ?
C30 S3 O7 Sm1 -144.7(8) . . . . ?
